data_7121367
loop_
_publ_author_name
'Sim, Ying'
'Tan, Davin'
'Ganguly, Rakesh'
'Li, Yongxin'
'Garc\'ia, Felipe'

_publ_section_title
;
 Orthogonality in main group compounds: a direct one-step synthesis of
 air- and moisture-stable cyclophosphazanes by mechanochemistry.
;
_journal_issue 50
_journal_name_full 'Chemical communications (Cambridge, England)'
_journal_page_first 6800
_journal_page_last 6803
_journal_paper_doi 10.1039/c8cc01043a
_journal_volume 54
_journal_year 2018
_chemical_formula_sum 'C24 H36 N6 O2 P2 Se2'
_chemical_formula_weight 660.45
_space_group_crystal_system orthorhombic
_space_group_IT_number 29
_space_group_name_Hall 'P 2c -2ac'
_space_group_name_H-M_alt 'P c a 21'
_symmetry_space_group_name_Hall 'P 2c -2ac'
_symmetry_space_group_name_H-M 'P c a 21'
_atom_sites_solution_hydrogens geom
_audit_update_record
;
2018-01-26 deposited with the CCDC.
2018-03-06 downloaded from the CCDC.
;
_cell_angle_alpha 90
_cell_angle_beta 90
_cell_angle_gamma 90
_cell_formula_units_Z 4
_cell_length_a 21.6603(6)
_cell_length_b 9.7970(3)
_cell_length_c 13.9906(3)
_cell_measurement_reflns_used 6262
_cell_measurement_temperature 100.(2)
_cell_measurement_theta_max 30.3558
_cell_measurement_theta_min 2.7067
_cell_volume 2968.89(14)
_computing_cell_refinement 'SAINT V8.37A (Bruker AXS Inc., 2015)'
_computing_data_collection 'APEX3 (Bruker AXS Inc., 2016)'
_computing_data_reduction 'SAINT V8.37A (Bruker AXS Inc., 2015)'
_computing_molecular_graphics 'XP (Bruker AXS Inc., 2016)'
_computing_publication_material 'APEX3 (Bruker AXS Inc., 2016)'
_computing_structure_refinement 'SHELXL-2014/7 (Sheldrick, 2014)'
_computing_structure_solution 'XT, VERSION 2014/5'
_diffrn_ambient_temperature 100.(2)
_diffrn_detector_area_resol_mean 7.4074
_diffrn_measured_fraction_theta_full 0.994
_diffrn_measured_fraction_theta_max 0.994
_diffrn_measurement_device_type 'Photon II CPADs detector'
_diffrn_measurement_method 'phi and omega scans'
_diffrn_radiation_monochromator 'Multilayer Mirror'
_diffrn_radiation_type MoK\a
_diffrn_radiation_wavelength 0.71073
_diffrn_reflns_av_R_equivalents 0.0585
_diffrn_reflns_av_unetI/netI 0.0785
_diffrn_reflns_limit_h_max 30
_diffrn_reflns_limit_h_min -27
_diffrn_reflns_limit_k_max 13
_diffrn_reflns_limit_k_min -13
_diffrn_reflns_limit_l_max 19
_diffrn_reflns_limit_l_min -13
_diffrn_reflns_number 23446
_diffrn_reflns_theta_full 30.50
_diffrn_reflns_theta_max 30.50
_diffrn_reflns_theta_min 2.38
_diffrn_source 'Incoatec microfocus source'
_diffrn_source_type 'Bruker D8 Quest'
_exptl_absorpt_coefficient_mu 2.630
_exptl_absorpt_correction_T_max 0.82
_exptl_absorpt_correction_T_min 0.58
_exptl_absorpt_correction_type multi-scan
_exptl_absorpt_process_details
;
SADABS-2016/2 - Bruker AXS area detector scaling and absorption correction
;
_exptl_crystal_colour colourless
_exptl_crystal_density_diffrn 1.478
_exptl_crystal_density_method 'not measured'
_exptl_crystal_description plate
_exptl_crystal_F_000 1344
_exptl_crystal_size_max 0.320
_exptl_crystal_size_mid 0.240
_exptl_crystal_size_min 0.080
_refine_diff_density_max 0.550
_refine_diff_density_min -0.620
_refine_ls_abs_structure_details
;

Flack x determined using 2204 quotients [(I+)-(I-)]/[(I+)+(I-)]
(Parsons, Flack and Wagner, Acta Cryst. B69 (2013) 249-259).
;
_refine_ls_abs_structure_Flack -0.003(6)
_refine_ls_extinction_method none
_refine_ls_goodness_of_fit_ref 1.015
_refine_ls_hydrogen_treatment constr
_refine_ls_matrix_type full
_refine_ls_number_parameters 335
_refine_ls_number_reflns 7914
_refine_ls_number_restraints 1
_refine_ls_restrained_S_all 1.015
_refine_ls_R_factor_all 0.0599
_refine_ls_R_factor_gt 0.0367
_refine_ls_shift/su_max 0.001
_refine_ls_shift/su_mean 0.000
_refine_ls_structure_factor_coef Fsqd
_refine_ls_weighting_details 'w=1/[\s^2^(Fo^2^)] where P=(Fo^2^+2Fc^2^)/3'
_refine_ls_weighting_scheme calc
_refine_ls_wR_factor_gt 0.0619
_refine_ls_wR_factor_ref 0.0693
_reflns_number_gt 6321
_reflns_number_total 7914
_reflns_threshold_expression 'I > 2\s(I)'
_cod_data_source_file c8cc01043a2.cif
_cod_data_source_block fg679m
_cod_depositor_comments
;
The following automatic conversions were performed:

'_exptl_absorpt_correction_type' value 'Multi-Scan' changed to
'multi-scan' according to
/home/data/users/saulius/crontab/automatic-downloads/rss-feeds/RSC/lib/dictionaries/cif_core.dic
dictionary named 'cif_core.dic' version 2.4.2 from 2011-04-26.

Automatic conversion script
Id: cif_fix_values 4973 2017-02-22 13:04:09Z antanas 

 Adding full bibliography for 7121365--7121370.cif.
;
_cod_database_code 7121367

loop_
_space_group_symop_operation_xyz
'x, y, z'
'-x, -y, z+1/2'
'x+1/2, -y, z'
'-x+1/2, y, z+1/2'

loop_
_atom_site_type_symbol
_atom_site_label
_atom_site_fract_x
_atom_site_fract_y
_atom_site_fract_z
_atom_site_U_iso_or_equiv
_atom_site_adp_type
_atom_site_calc_flag
_atom_site_refinement_flags_adp
_atom_site_refinement_flags_posn
_atom_site_occupancy
C C1 0.5861(2) 0.8809(5) 0.6851(3) 0.0141(9) Uani d . . 1
C C2 0.5896(2) 1.0309(5) 0.7162(3) 0.0211(10) Uani d . . 1
H H2A 0.6315 1.0652 0.7059 0.032 Uiso calc U R 1
H H2B 0.579 1.0383 0.7841 0.032 Uiso calc U R 1
H H2C 0.5604 1.085 0.6783 0.032 Uiso calc U R 1
C C3 0.6332(2) 0.7967(5) 0.7410(3) 0.0239(10) Uani d . . 1
H H3A 0.6311 0.7013 0.7203 0.036 Uiso calc U R 1
H H3B 0.6239 0.8023 0.8095 0.036 Uiso calc U R 1
H H3C 0.6747 0.8326 0.7292 0.036 Uiso calc U R 1
C C4 0.5217(2) 0.8240(5) 0.7020(3) 0.0195(10) Uani d . . 1
H H4A 0.4914 0.8801 0.6679 0.029 Uiso calc U R 1
H H4B 0.5125 0.8252 0.7706 0.029 Uiso calc U R 1
H H4C 0.5196 0.73 0.6783 0.029 Uiso calc U R 1
C C5 0.6385(2) 0.9166(4) 0.3228(3) 0.0169(9) Uani d . . 1
C C6 0.6441(2) 1.0712(4) 0.3100(3) 0.0231(10) Uani d . . 1
H H6A 0.6049 1.1148 0.3272 0.035 Uiso calc U R 1
H H6B 0.6539 1.0918 0.2431 0.035 Uiso calc U R 1
H H6C 0.677 1.1061 0.3513 0.035 Uiso calc U R 1
C C7 0.6997(2) 0.8485(5) 0.2981(3) 0.0231(10) Uani d . . 1
H H7A 0.7327 0.8881 0.3374 0.035 Uiso calc U R 1
H H7B 0.709 0.8634 0.2304 0.035 Uiso calc U R 1
H H7C 0.6969 0.7503 0.3108 0.035 Uiso calc U R 1
C C8 0.5872(2) 0.8604(5) 0.2597(3) 0.0210(10) Uani d . . 1
H H8A 0.5862 0.7607 0.2649 0.031 Uiso calc U R 1
H H8B 0.5948 0.8865 0.1932 0.031 Uiso calc U R 1
H H8C 0.5474 0.8979 0.2805 0.031 Uiso calc U R 1
C C9 0.76022(17) 0.6786(3) 0.5487(3) 0.0132(7) Uani d . . 1
C C10 0.7724(2) 0.5806(4) 0.6182(3) 0.0162(9) Uani d . . 1
H H10 0.7393 0.542 0.6536 0.019 Uiso calc U R 1
C C11 0.8323(2) 0.5390(4) 0.6363(3) 0.0183(9) Uani d . . 1
H H11 0.8404 0.4724 0.6841 0.022 Uiso calc U R 1
C C12 0.8804(2) 0.5950(4) 0.5842(3) 0.0173(9) Uani d . . 1
C C13 0.9436(2) 0.5560(4) 0.6035(3) 0.0196(10) Uani d . . 1
C C14 0.86824(19) 0.6908(5) 0.5140(3) 0.0184(10) Uani d . . 1
H H14 0.9014 0.7281 0.4781 0.022 Uiso calc U R 1
C C15 0.80875(18) 0.7328(4) 0.4954(3) 0.0173(9) Uani d . . 1
H H15 0.8009 0.7982 0.4467 0.021 Uiso calc U R 1
C C16 0.45792(19) 0.7187(4) 0.4345(3) 0.0141(8) Uani d . . 1
C C17 0.40955(18) 0.7647(4) 0.4915(3) 0.0188(9) Uani d . . 1
H H17 0.4179 0.8231 0.5442 0.023 Uiso calc U R 1
C C18 0.34937(18) 0.7259(4) 0.4721(3) 0.0197(9) Uani d . . 1
H H18 0.3166 0.7576 0.5114 0.024 Uiso calc U R 1
C C19 0.3370(2) 0.6404(4) 0.3951(3) 0.0188(9) Uani d . . 1
C C20 0.2746(2) 0.5948(5) 0.3763(3) 0.0225(10) Uani d . . 1
C C21 0.3850(2) 0.5952(5) 0.3369(3) 0.0210(10) Uani d . . 1
H H21 0.3767 0.5375 0.2839 0.025 Uiso calc U R 1
C C22 0.4448(2) 0.6350(5) 0.3567(3) 0.0195(9) Uani d . . 1
H H22 0.4774 0.6048 0.3166 0.023 Uiso calc U R 1
C C23 0.1457(2) 0.6470(5) 0.5879(4) 0.0305(12) Uani d . . 1
H H23A 0.1095 0.7058 0.5793 0.046 Uiso calc U R 1
H H23B 0.1718 0.6518 0.5308 0.046 Uiso calc U R 1
H H23C 0.1693 0.6779 0.6436 0.046 Uiso calc U R 1
C C24 0.5705(3) 0.4058(5) 0.3638(4) 0.0349(13) Uani d . . 1
H H24A 0.6002 0.3396 0.3893 0.052 Uiso calc U R 1
H H24B 0.5611 0.3833 0.2971 0.052 Uiso calc U R 1
H H24C 0.5325 0.4027 0.4017 0.052 Uiso calc U R 1
N N1 0.60066(15) 0.8659(3) 0.5809(2) 0.0112(7) Uani d . . 1
N N2 0.62341(15) 0.8840(3) 0.4248(2) 0.0117(7) Uani d . . 1
N N3 0.69823(15) 0.7176(3) 0.5327(2) 0.0160(8) Uani d . . 1
H H3 0.6717 0.65 0.5271 0.019 Uiso calc U R 1
N N4 0.99422(18) 0.5287(4) 0.6182(3) 0.0268(9) Uani d . . 1
N N5 0.52015(15) 0.7478(4) 0.4541(2) 0.0158(8) Uani d . . 1
H H5 0.5448 0.6766 0.4498 0.019 Uiso calc U R 1
N N6 0.22536(19) 0.5568(4) 0.3618(3) 0.0301(10) Uani d . . 1
O O1 0.12584(14) 0.5080(3) 0.6026(3) 0.0262(7) Uani d . . 1
H H1 0.0872 0.504 0.5993 0.039 Uiso calc U R 1
O O2 0.59615(15) 0.5383(3) 0.3687(3) 0.0263(8) Uani d . . 1
H H2 0.6347 0.5325 0.374 0.039 Uiso calc U R 1
P P1 0.66842(5) 0.87314(11) 0.52304(7) 0.0119(2) Uani d . . 1
P P2 0.55571(4) 0.89093(9) 0.48375(8) 0.01193(19) Uani d . . 1
Se Se1 0.73212(2) 1.02625(4) 0.55054(3) 0.01999(10) Uani d . . 1
Se Se2 0.49887(2) 1.06183(4) 0.48005(4) 0.01722(9) Uani d . . 1

loop_
_atom_site_aniso_label
_atom_site_aniso_U_11
_atom_site_aniso_U_22
_atom_site_aniso_U_33
_atom_site_aniso_U_12
_atom_site_aniso_U_13
_atom_site_aniso_U_23
C1 0.014(2) 0.020(2) 0.0087(19) -0.0024(18) -0.0002(16) -0.0005(16)
C2 0.027(3) 0.023(2) 0.013(2) -0.007(2) 0.0033(17) -0.0029(18)
C3 0.027(3) 0.031(3) 0.014(2) 0.001(2) -0.0038(19) 0.0024(19)
C4 0.017(2) 0.025(3) 0.016(2) -0.0027(18) 0.0037(17) -0.0025(18)
C5 0.019(2) 0.018(2) 0.013(2) 0.0029(18) 0.0032(17) 0.0026(16)
C6 0.028(3) 0.020(2) 0.022(2) 0.002(2) 0.0042(19) 0.0064(19)
C7 0.018(2) 0.036(3) 0.015(2) 0.006(2) 0.0075(16) 0.0030(19)
C8 0.025(3) 0.026(3) 0.012(2) 0.003(2) -0.0011(18) -0.0008(18)
C9 0.0092(18) 0.0139(17) 0.0164(19) 0.0007(15) -0.0017(17) -0.0007(18)
C10 0.013(2) 0.017(2) 0.019(2) -0.0006(17) 0.0002(17) 0.0033(16)
C11 0.016(2) 0.019(2) 0.020(2) 0.0008(18) -0.0013(17) 0.0034(18)
C12 0.014(2) 0.015(2) 0.023(2) 0.0012(17) -0.0030(16) -0.0046(16)
C13 0.017(2) 0.018(2) 0.023(2) -0.0014(18) -0.0015(18) -0.0014(18)
C14 0.011(2) 0.023(2) 0.022(2) -0.0036(17) 0.0033(17) 0.0005(16)
C15 0.012(2) 0.020(2) 0.019(2) 0.0003(17) 0.0014(16) 0.0049(17)
C16 0.012(2) 0.013(2) 0.017(2) 0.0008(16) -0.0031(16) 0.0020(16)
C17 0.015(2) 0.020(2) 0.022(2) 0.0001(17) 0.0012(18) -0.0093(19)
C18 0.012(2) 0.022(2) 0.026(2) 0.0033(16) 0.0027(19) -0.003(2)
C19 0.014(2) 0.018(2) 0.024(2) -0.0001(17) -0.0071(18) 0.0025(17)
C20 0.018(2) 0.025(3) 0.025(2) 0.0019(19) -0.0059(19) -0.0029(19)
C21 0.020(2) 0.024(3) 0.019(2) -0.0023(19) -0.0030(17) -0.0055(18)
C22 0.016(2) 0.024(2) 0.019(2) -0.0009(19) 0.0018(17) -0.0049(18)
C23 0.031(3) 0.023(3) 0.037(3) 0.000(2) 0.002(2) -0.001(2)
C24 0.034(3) 0.021(3) 0.050(3) -0.001(2) -0.006(3) -0.001(2)
N1 0.0106(17) 0.0140(17) 0.0089(16) -0.0005(14) 0.0001(12) -0.0012(12)
N2 0.0111(18) 0.0141(17) 0.0099(16) 0.0007(14) 0.0000(13) 0.0005(13)
N3 0.0083(17) 0.0133(17) 0.026(2) -0.0026(13) -0.0019(14) 0.0012(14)
N4 0.016(2) 0.025(2) 0.040(3) 0.0040(18) -0.0037(17) -0.0001(18)
N5 0.0091(17) 0.0135(17) 0.025(2) 0.0029(14) -0.0004(13) -0.0041(14)
N6 0.018(2) 0.036(3) 0.036(2) -0.0011(19) -0.0046(19) -0.0052(19)
O1 0.0149(16) 0.0231(18) 0.041(2) 0.0027(14) 0.0009(15) -0.0039(15)
O2 0.0165(17) 0.0224(18) 0.040(2) 0.0010(14) -0.0022(15) -0.0054(15)
P1 0.0099(5) 0.0126(5) 0.0132(5) -0.0009(4) 0.0005(4) 0.0005(4)
P2 0.0110(5) 0.0125(4) 0.0123(4) 0.0013(4) -0.0002(4) -0.0006(5)
Se1 0.0161(2) 0.01732(18) 0.0265(2) -0.00599(17) -0.00128(19) 0.0001(2)
Se2 0.01766(19) 0.01589(17) 0.01811(17) 0.00659(17) -0.00080(18) -0.0002(2)

loop_
_atom_type_symbol
_atom_type_description
_atom_type_scat_dispersion_real
_atom_type_scat_dispersion_imag
_atom_type_scat_source
C C 0.0033 0.0016 'International Tables Vol C Tables 4.2.6.8 and 6.1.1.4'
H H 0.0000 0.0000 'International Tables Vol C Tables 4.2.6.8 and 6.1.1.4'
N N 0.0061 0.0033 'International Tables Vol C Tables 4.2.6.8 and 6.1.1.4'
P P 0.1023 0.0942 'International Tables Vol C Tables 4.2.6.8 and 6.1.1.4'
Se Se -0.0929 2.2259 'International Tables Vol C Tables 4.2.6.8 and 6.1.1.4'
O O 0.0106 0.0060 'International Tables Vol C Tables 4.2.6.8 and 6.1.1.4'

loop_
_geom_angle_atom_site_label_1
_geom_angle_atom_site_label_2
_geom_angle_atom_site_label_3
_geom_angle
N1 C1 C4 107.9(3)
N1 C1 C3 107.7(3)
C4 C1 C3 109.6(4)
N1 C1 C2 111.0(3)
C4 C1 C2 110.6(4)
C3 C1 C2 109.8(4)
C1 C2 H2A 109.5
C1 C2 H2B 109.5
H2A C2 H2B 109.5
C1 C2 H2C 109.5
H2A C2 H2C 109.5
H2B C2 H2C 109.5
C1 C3 H3A 109.5
C1 C3 H3B 109.5
H3A C3 H3B 109.5
C1 C3 H3C 109.5
H3A C3 H3C 109.5
H3B C3 H3C 109.5
C1 C4 H4A 109.5
C1 C4 H4B 109.5
H4A C4 H4B 109.5
C1 C4 H4C 109.5
H4A C4 H4C 109.5
H4B C4 H4C 109.5
N2 C5 C8 108.5(4)
N2 C5 C7 108.2(3)
C8 C5 C7 110.2(4)
N2 C5 C6 109.9(3)
C8 C5 C6 110.3(4)
C7 C5 C6 109.7(4)
C5 C6 H6A 109.5
C5 C6 H6B 109.5
H6A C6 H6B 109.5
C5 C6 H6C 109.5
H6A C6 H6C 109.5
H6B C6 H6C 109.5
C5 C7 H7A 109.5
C5 C7 H7B 109.5
H7A C7 H7B 109.5
C5 C7 H7C 109.5
H7A C7 H7C 109.5
H7B C7 H7C 109.5
C5 C8 H8A 109.5
C5 C8 H8B 109.5
H8A C8 H8B 109.5
C5 C8 H8C 109.5
H8A C8 H8C 109.5
H8B C8 H8C 109.5
C10 C9 C15 119.6(4)
C10 C9 N3 118.5(4)
C15 C9 N3 121.9(4)
C11 C10 C9 120.6(4)
C11 C10 H10 119.7
C9 C10 H10 119.7
C10 C11 C12 119.5(4)
C10 C11 H11 120.2
C12 C11 H11 120.2
C14 C12 C11 119.9(4)
C14 C12 C13 119.5(4)
C11 C12 C13 120.6(4)
N4 C13 C12 178.1(5)
C15 C14 C12 121.0(4)
C15 C14 H14 119.5
C12 C14 H14 119.5
C14 C15 C9 119.4(4)
C14 C15 H15 120.3
C9 C15 H15 120.3
C17 C16 C22 119.0(4)
C17 C16 N5 123.0(4)
C22 C16 N5 117.9(4)
C18 C17 C16 120.5(4)
C18 C17 H17 119.8
C16 C17 H17 119.8
C17 C18 C19 119.9(4)
C17 C18 H18 120.1
C19 C18 H18 120.1
C18 C19 C21 120.1(4)
C18 C19 C20 120.4(4)
C21 C19 C20 119.5(4)
N6 C20 C19 179.1(5)
C22 C21 C19 119.5(4)
C22 C21 H21 120.2
C19 C21 H21 120.2
C21 C22 C16 121.0(4)
C21 C22 H22 119.5
C16 C22 H22 119.5
O1 C23 H23A 109.5
O1 C23 H23B 109.5
H23A C23 H23B 109.5
O1 C23 H23C 109.5
H23A C23 H23C 109.5
H23B C23 H23C 109.5
O2 C24 H24A 109.5
O2 C24 H24B 109.5
H24A C24 H24B 109.5
O2 C24 H24C 109.5
H24A C24 H24C 109.5
H24B C24 H24C 109.5
C1 N1 P1 130.5(3)
C1 N1 P2 130.3(3)
P1 N1 P2 96.32(16)
C5 N2 P2 130.3(3)
C5 N2 P1 131.5(3)
P2 N2 P1 96.15(17)
C9 N3 P1 129.1(3)
C9 N3 H3 115.5
P1 N3 H3 115.5
C16 N5 P2 132.0(3)
C16 N5 H5 114.0
P2 N5 H5 114.0
C23 O1 H1 109.5
C24 O2 H2 109.5
N3 P1 N1 105.19(17)
N3 P1 N2 110.42(17)
N1 P1 N2 83.69(16)
N3 P1 Se1 112.94(13)
N1 P1 Se1 121.55(12)
N2 P1 Se1 119.31(12)
N3 P1 P2 117.40(13)
N1 P1 P2 42.03(11)
N2 P1 P2 41.86(12)
Se1 P1 P2 129.63(5)
N5 P2 N2 104.41(17)
N5 P2 N1 110.32(17)
N2 P2 N1 83.45(17)
N5 P2 Se2 113.64(13)
N2 P2 Se2 122.41(12)
N1 P2 Se2 118.57(12)
N5 P2 P1 116.72(13)
N2 P2 P1 41.99(12)
N1 P2 P1 41.66(11)
Se2 P2 P1 129.62(5)

loop_
_geom_bond_atom_site_label_1
_geom_bond_atom_site_label_2
_geom_bond_distance
C1 N1 1.500(5)
C1 C4 1.521(6)
C1 C3 1.527(6)
C1 C2 1.534(6)
C2 H2A 0.98
C2 H2B 0.98
C2 H2C 0.98
C3 H3A 0.98
C3 H3B 0.98
C3 H3C 0.98
C4 H4A 0.98
C4 H4B 0.98
C4 H4C 0.98
C5 N2 1.498(5)
C5 C8 1.522(6)
C5 C7 1.525(6)
C5 C6 1.530(6)
C6 H6A 0.98
C6 H6B 0.98
C6 H6C 0.98
C7 H7A 0.98
C7 H7B 0.98
C7 H7C 0.98
C8 H8A 0.98
C8 H8B 0.98
C8 H8C 0.98
C9 C10 1.392(6)
C9 C15 1.394(6)
C9 N3 1.414(5)
C10 C11 1.383(6)
C10 H10 0.95
C11 C12 1.385(6)
C11 H11 0.95
C12 C14 1.384(6)
C12 C13 1.447(6)
C13 N4 1.147(6)
C14 C15 1.378(6)
C14 H14 0.95
C15 H15 0.95
C16 C17 1.392(6)
C16 C22 1.392(6)
C16 N5 1.405(5)
C17 C18 1.385(6)
C17 H17 0.95
C18 C19 1.391(6)
C18 H18 0.95
C19 C21 1.393(6)
C19 C20 1.447(6)
C20 N6 1.148(6)
C21 C22 1.380(6)
C21 H21 0.95
C22 H22 0.95
C23 O1 1.443(5)
C23 H23A 0.98
C23 H23B 0.98
C23 H23C 0.98
C24 O2 1.413(6)
C24 H24A 0.98
C24 H24B 0.98
C24 H24C 0.98
N1 P1 1.677(3)
N1 P2 1.690(3)
N2 P2 1.684(3)
N2 P1 1.688(3)
N3 P1 1.660(3)
N3 H3 0.88
N5 P2 1.652(3)
N5 H5 0.88
O1 H1 0.84
O2 H2 0.84
P1 Se1 2.0741(11)
P1 P2 2.5084(14)
P2 Se2 2.0788(10)
